data_7012302
loop_
_publ_author_name
'Dersch, Roland K.'
'Jungclas, Henrik'
'Lindsell, W. Edward'
'Rosair, Georgina M.'

_publ_section_title
;
 Synthesis and structures of monocyclopentadienylniobium complexes with
 bi- and tri-dentate dithiolate ligandsElectronic supplementary
 information (ESI) available: NMR data for compounds 1 and 2 in
 d8-toluene; cyclic voltammogram of compound 1; ESR spectrum of reduced
 compound 1. See http://www.rsc.org/suppdata/dt/b2/b209823g/
;
_journal_issue 1
_journal_name_full 'Dalton Transactions'
_journal_page_first 126
_journal_paper_doi 10.1039/b209823g
_journal_year 2003
_chemical_formula_moiety '(Nb 5+), (C6 H7 1-), (Cl 1-)2, (S2 C4 H8 O 2-)'
_chemical_formula_sum 'C10 H15 Cl2 Nb O S2'
_chemical_formula_weight 379.15
_chemical_name_systematic
;
?
;
_space_group_IT_number 14
_symmetry_cell_setting monoclinic
_symmetry_space_group_name_Hall '-P 2ybc'
_symmetry_space_group_name_H-M 'P 1 21/c 1'
_atom_sites_solution_hydrogens geom
_atom_sites_solution_primary direct
_atom_sites_solution_secondary difmap
_audit_creation_method SHELXL-97
_cell_angle_alpha 90.00
_cell_angle_beta 104.510(9)
_cell_angle_gamma 90.00
_cell_formula_units_Z 4
_cell_length_a 14.3244(11)
_cell_length_b 12.0161(11)
_cell_length_c 7.8488(8)
_cell_measurement_reflns_used 27
_cell_measurement_temperature 160(2)
_cell_measurement_theta_max 12.58
_cell_measurement_theta_min 4.83
_cell_volume 1307.9(2)
_computing_cell_refinement 'Bruker XSCANS'
_computing_data_collection 'Bruker XSCANS'
_computing_data_reduction 'Bruker SHELXTL'
_computing_molecular_graphics 'Bruker SHELXTL'
_computing_publication_material 'Bruker SHELXTL'
_computing_structure_refinement 'SHELXL-97 (Sheldrick, 1997)'
_computing_structure_solution 'SHELXS-97 (Sheldrick, 1990)'
_diffrn_ambient_temperature 160(2)
_diffrn_measured_fraction_theta_full 0.981
_diffrn_measured_fraction_theta_max 0.981
_diffrn_measurement_device_type 'Bruker P4'
_diffrn_measurement_method '\w scans'
_diffrn_radiation_monochromator graphite
_diffrn_radiation_source 'fine-focus sealed tube'
_diffrn_radiation_type MoK\a
_diffrn_radiation_wavelength 0.71073
_diffrn_reflns_av_R_equivalents 0.0622
_diffrn_reflns_av_sigmaI/netI 0.0470
_diffrn_reflns_limit_h_max 16
_diffrn_reflns_limit_h_min -17
_diffrn_reflns_limit_k_max 1
_diffrn_reflns_limit_k_min -14
_diffrn_reflns_limit_l_max 9
_diffrn_reflns_limit_l_min -1
_diffrn_reflns_number 3062
_diffrn_reflns_theta_full 25.00
_diffrn_reflns_theta_max 25.00
_diffrn_reflns_theta_min 2.24
_diffrn_standards_decay_% 0
_diffrn_standards_interval_count 97
_diffrn_standards_number 3
_exptl_absorpt_coefficient_mu 1.623
_exptl_absorpt_correction_T_max 0.5752
_exptl_absorpt_correction_T_min 0.4746
_exptl_absorpt_correction_type psi-scan
_exptl_absorpt_process_details 'North et al., 1968'
_exptl_crystal_colour red
_exptl_crystal_density_diffrn 1.926
_exptl_crystal_density_method 'not measured'
_exptl_crystal_description lozenge
_exptl_crystal_F_000 760
_exptl_crystal_size_max 0.30
_exptl_crystal_size_mid 0.14
_exptl_crystal_size_min 0.08
_refine_diff_density_max 1.084
_refine_diff_density_min -1.075
_refine_diff_density_rms 0.158
_refine_ls_extinction_method none
_refine_ls_goodness_of_fit_ref 1.068
_refine_ls_hydrogen_treatment mixed
_refine_ls_matrix_type full
_refine_ls_number_parameters 145
_refine_ls_number_reflns 2257
_refine_ls_number_restraints 0
_refine_ls_restrained_S_all 1.068
_refine_ls_R_factor_all 0.0629
_refine_ls_R_factor_gt 0.0448
_refine_ls_shift/su_max 0.000
_refine_ls_shift/su_mean 0.000
_refine_ls_structure_factor_coef Fsqd
_refine_ls_weighting_details 'calc w1/[\s^2^(Fo^2^)+(0.0551P)^2^+6.1860P] where P(Fo^2^+2Fc^2^)/3'
_refine_ls_weighting_scheme calc
_refine_ls_wR_factor_gt 0.1152
_refine_ls_wR_factor_ref 0.1340
_reflns_number_gt 1670
_reflns_number_total 2257
_reflns_threshold_expression >2sigma(I)
_cod_data_source_file b209823g.txt
_cod_data_source_block 5(194706)
_cod_depositor_comments
;
The following automatic conversions were performed:
'_symmetry_cell_setting' value 'Monoclinic' changed to 'monoclinic'
according to '/home/saulius/struct/CIF-dictionaries/cif_core.dic'
dictionary named 'cif_core.dic' version 2.4.1 from 2010-06-29.

Automatic conversion script
Id: cif_fix_enum 1527 2010-12-29 10:47:43Z saulius 
;
_cod_original_sg_symbol_H-M P2(1)/c
_cod_database_code 7012302

loop_
_symmetry_equiv_pos_as_xyz
'x, y, z'
'-x, y+1/2, -z+1/2'
'-x, -y, -z'
'x, -y-1/2, z-1/2'

loop_
_atom_site_label
_atom_site_type_symbol
_atom_site_fract_x
_atom_site_fract_y
_atom_site_fract_z
_atom_site_U_iso_or_equiv
_atom_site_adp_type
_atom_site_occupancy
_atom_site_symmetry_multiplicity
_atom_site_calc_flag
_atom_site_refinement_flags
_atom_site_disorder_assembly
_atom_site_disorder_group
Nb1 Nb 0.26438(3) 0.50099(3) 0.65414(6) 0.0128(2) Uani 1 1 d . . .
Cl1 Cl 0.34085(10) 0.49022(11) 0.97691(17) 0.0227(3) Uani 1 1 d . . .
Cl2 Cl 0.12297(9) 0.50574(10) 0.38874(17) 0.0206(3) Uani 1 1 d . . .
O1 O 0.1364(3) 0.5002(3) 0.7707(5) 0.0162(8) Uani 1 1 d . . .
S1 S 0.23696(10) 0.69813(11) 0.68892(18) 0.0203(3) Uani 1 1 d . . .
S2 S 0.22876(9) 0.30418(11) 0.66486(18) 0.0191(3) Uani 1 1 d . . .
C1 C 0.1211(4) 0.6970(5) 0.7464(8) 0.0249(13) Uani 1 1 d . . .
H1A H 0.1136 0.7669 0.8086 0.030 Uiso 1 1 calc R . .
H1B H 0.0682 0.6931 0.6378 0.030 Uiso 1 1 calc R . .
C2 C 0.1148(4) 0.5986(4) 0.8630(7) 0.0216(12) Uani 1 1 d . . .
H2A H 0.1620 0.6063 0.9785 0.026 Uiso 1 1 calc R . .
H2B H 0.0493 0.5930 0.8827 0.026 Uiso 1 1 calc R . .
C3 C 0.1113(4) 0.3990(4) 0.8493(7) 0.0188(11) Uani 1 1 d . . .
H3A H 0.0460 0.4056 0.8692 0.023 Uiso 1 1 calc R . .
H3B H 0.1578 0.3853 0.9640 0.023 Uiso 1 1 calc R . .
C4 C 0.1142(4) 0.3055(5) 0.7251(7) 0.0210(12) Uani 1 1 d . . .
H4A H 0.0609 0.3140 0.6179 0.025 Uiso 1 1 calc R . .
H4B H 0.1053 0.2339 0.7814 0.025 Uiso 1 1 calc R . .
C11 C 0.4178(4) 0.4198(5) 0.6327(8) 0.0232(12) Uani 1 1 d . . .
C12 C 0.3555(4) 0.4187(5) 0.4619(8) 0.0263(13) Uani 1 1 d . . .
H12 H 0.3321 0.3541 0.3948 0.032 Uiso 1 1 calc R . .
C13 C 0.3339(4) 0.5292(5) 0.4079(8) 0.0234(12) Uani 1 1 d . . .
H13 H 0.2925 0.5522 0.2992 0.028 Uiso 1 1 calc R . .
C14 C 0.3842(4) 0.5998(5) 0.5431(8) 0.0249(13) Uani 1 1 d . . .
H14 H 0.3835 0.6788 0.5410 0.030 Uiso 1 1 calc R . .
C15 C 0.4357(4) 0.5324(5) 0.6822(8) 0.0232(12) Uani 1 1 d . . .
H15 H 0.4755 0.5582 0.7906 0.028 Uiso 1 1 calc R . .
C16 C 0.4645(5) 0.3202(5) 0.7363(10) 0.0382(17) Uani 1 1 d . . .
H16A H 0.5325 0.3168 0.7342 0.057 Uiso 1 1 calc R . .
H16B H 0.4315 0.2523 0.6839 0.057 Uiso 1 1 calc R . .
H16C H 0.4597 0.3269 0.8583 0.057 Uiso 1 1 calc R . .

loop_
_atom_site_aniso_label
_atom_site_aniso_U_11
_atom_site_aniso_U_22
_atom_site_aniso_U_33
_atom_site_aniso_U_23
_atom_site_aniso_U_13
_atom_site_aniso_U_12
Nb1 0.0091(3) 0.0115(3) 0.0152(3) -0.00047(17) -0.00165(19) -0.00018(16)
Cl1 0.0151(7) 0.0328(8) 0.0165(6) 0.0012(5) -0.0031(5) 0.0020(5)
Cl2 0.0146(6) 0.0199(7) 0.0217(7) 0.0003(5) -0.0057(5) -0.0003(5)
O1 0.0131(19) 0.0152(19) 0.0182(18) -0.0022(14) 0.0003(14) -0.0004(13)
S1 0.0193(7) 0.0118(6) 0.0279(7) -0.0014(5) 0.0020(6) -0.0005(5)
S2 0.0160(7) 0.0120(6) 0.0272(7) 0.0005(5) 0.0016(5) 0.0002(5)
C1 0.015(3) 0.020(3) 0.037(3) 0.000(2) 0.003(2) 0.003(2)
C2 0.022(3) 0.017(3) 0.023(3) -0.001(2) 0.001(2) 0.003(2)
C3 0.016(3) 0.017(3) 0.021(3) 0.008(2) 0.001(2) -0.001(2)
C4 0.014(3) 0.021(3) 0.026(3) 0.003(2) 0.000(2) -0.005(2)
C11 0.011(2) 0.026(3) 0.033(3) 0.010(2) 0.007(2) 0.006(2)
C12 0.017(3) 0.027(3) 0.036(3) -0.014(3) 0.009(2) -0.001(2)
C13 0.014(3) 0.032(3) 0.025(3) 0.009(2) 0.005(2) 0.003(2)
C14 0.015(3) 0.022(3) 0.038(3) -0.002(3) 0.007(2) -0.007(2)
C15 0.010(3) 0.032(3) 0.027(3) -0.002(3) 0.003(2) -0.004(2)
C16 0.020(3) 0.033(4) 0.066(5) 0.021(3) 0.018(3) 0.014(3)

loop_
_atom_type_symbol
_atom_type_description
_atom_type_scat_dispersion_real
_atom_type_scat_dispersion_imag
_atom_type_scat_source
C C 0.0033 0.0016 'International Tables Vol C Tables 4.2.6.8 and 6.1.1.4'
H H 0.0000 0.0000 'International Tables Vol C Tables 4.2.6.8 and 6.1.1.4'
O O 0.0106 0.0060 'International Tables Vol C Tables 4.2.6.8 and 6.1.1.4'
S S 0.1246 0.1234 'International Tables Vol C Tables 4.2.6.8 and 6.1.1.4'
Cl Cl 0.1484 0.1585 'International Tables Vol C Tables 4.2.6.8 and 6.1.1.4'
Nb Nb -2.0727 0.6215 'International Tables Vol C Tables 4.2.6.8 and 6.1.1.4'

loop_
_geom_angle_atom_site_label_1
_geom_angle_atom_site_label_2
_geom_angle_atom_site_label_3
_geom_angle
_geom_angle_site_symmetry_1
_geom_angle_site_symmetry_3
_geom_angle_publ_flag
O1 Nb1 C13 150.61(16) . . ?
O1 Nb1 C14 150.89(16) . . ?
C13 Nb1 C14 33.9(2) . . ?
O1 Nb1 S2 77.36(9) . . y
C13 Nb1 S2 107.32(15) . . ?
C14 Nb1 S2 131.67(14) . . ?
O1 Nb1 S1 77.69(9) . . y
C13 Nb1 S1 93.67(15) . . ?
C14 Nb1 S1 73.22(14) . . ?
S2 Nb1 S1 154.98(5) . . y
O1 Nb1 C12 150.33(16) . . ?
C13 Nb1 C12 33.7(2) . . ?
C14 Nb1 C12 55.9(2) . . ?
S2 Nb1 C12 77.04(15) . . ?
S1 Nb1 C12 126.31(15) . . ?
O1 Nb1 C15 150.50(17) . . ?
C13 Nb1 C15 56.07(19) . . ?
C14 Nb1 C15 33.73(19) . . ?
S2 Nb1 C15 111.32(15) . . ?
S1 Nb1 C15 91.51(15) . . ?
C12 Nb1 C15 55.7(2) . . ?
O1 Nb1 C11 149.89(16) . . ?
C13 Nb1 C11 56.12(19) . . ?
C14 Nb1 C11 56.04(19) . . ?
S2 Nb1 C11 79.29(14) . . ?
S1 Nb1 C11 124.74(14) . . ?
C12 Nb1 C11 33.6(2) . . ?
C15 Nb1 C11 33.63(19) . . ?
O1 Nb1 Cl1 77.40(10) . . y
C13 Nb1 Cl1 131.02(14) . . ?
C14 Nb1 Cl1 102.71(15) . . ?
S2 Nb1 Cl1 87.53(5) . . y
S1 Nb1 Cl1 88.78(5) . . y
C12 Nb1 Cl1 116.09(15) . . ?
C15 Nb1 Cl1 74.97(14) . . ?
C11 Nb1 Cl1 82.88(14) . . ?
O1 Nb1 Cl2 76.54(10) . . y
C13 Nb1 Cl2 75.01(14) . . ?
C14 Nb1 Cl2 100.78(14) . . ?
S2 Nb1 Cl2 85.30(4) . . y
S1 Nb1 Cl2 87.22(4) . . y
C12 Nb1 Cl2 86.64(15) . . ?
C15 Nb1 Cl2 130.89(14) . . ?
C11 Nb1 Cl2 120.16(14) . . ?
Cl1 Nb1 Cl2 153.90(5) . . ?
C3 O1 C2 111.3(4) . . y
C3 O1 Nb1 119.5(3) . . y
C2 O1 Nb1 119.7(3) . . y
C1 S1 Nb1 101.74(19) . . y
C4 S2 Nb1 102.24(18) . . y
C2 C1 S1 110.6(4) . . y
C2 C1 H1A 109.5 . . ?
S1 C1 H1A 109.5 . . ?
C2 C1 H1B 109.5 . . ?
S1 C1 H1B 109.5 . . ?
H1A C1 H1B 108.1 . . ?
O1 C2 C1 106.3(4) . . y
O1 C2 H2A 110.5 . . ?
C1 C2 H2A 110.5 . . ?
O1 C2 H2B 110.5 . . ?
C1 C2 H2B 110.5 . . ?
H2A C2 H2B 108.7 . . ?
O1 C3 C4 107.6(4) . . y
O1 C3 H3A 110.2 . . ?
C4 C3 H3A 110.2 . . ?
O1 C3 H3B 110.2 . . ?
C4 C3 H3B 110.2 . . ?
H3A C3 H3B 108.5 . . ?
C3 C4 S2 110.5(4) . . y
C3 C4 H4A 109.5 . . ?
S2 C4 H4A 109.5 . . ?
C3 C4 H4B 109.5 . . ?
S2 C4 H4B 109.5 . . ?
H4A C4 H4B 108.1 . . ?
C12 C11 C15 107.3(5) . . ?
C12 C11 C16 126.5(6) . . ?
C15 C11 C16 125.9(6) . . ?
C12 C11 Nb1 72.8(3) . . ?
C15 C11 Nb1 72.7(3) . . ?
C16 C11 Nb1 124.3(4) . . ?
C13 C12 C11 108.4(5) . . ?
C13 C12 Nb1 72.0(3) . . ?
C11 C12 Nb1 73.6(3) . . ?
C13 C12 H12 125.8 . . ?
C11 C12 H12 125.8 . . ?
Nb1 C12 H12 120.3 . . ?
C12 C13 C14 108.1(5) . . ?
C12 C13 Nb1 74.3(3) . . ?
C14 C13 Nb1 73.5(3) . . ?
C12 C13 H13 126.0 . . ?
C14 C13 H13 126.0 . . ?
Nb1 C13 H13 118.1 . . ?
C13 C14 C15 107.9(5) . . ?
C13 C14 Nb1 72.6(3) . . ?
C15 C14 Nb1 73.8(3) . . ?
C13 C14 H14 126.1 . . ?
C15 C14 H14 126.1 . . ?
Nb1 C14 H14 119.5 . . ?
C14 C15 C11 108.3(5) . . ?
C14 C15 Nb1 72.5(3) . . ?
C11 C15 Nb1 73.6(3) . . ?
C14 C15 H15 125.9 . . ?
C11 C15 H15 125.9 . . ?
Nb1 C15 H15 119.8 . . ?
C11 C16 H16A 109.5 . . ?
C11 C16 H16B 109.5 . . ?
H16A C16 H16B 109.5 . . ?
C11 C16 H16C 109.5 . . ?
H16A C16 H16C 109.5 . . ?
H16B C16 H16C 109.5 . . ?

loop_
_geom_bond_atom_site_label_1
_geom_bond_atom_site_label_2
_geom_bond_distance
_geom_bond_site_symmetry_2
_geom_bond_publ_flag
Nb1 O1 2.245(4) . y
Nb1 C13 2.409(6) . ?
Nb1 C14 2.421(5) . ?
Nb1 S2 2.4252(14) . y
Nb1 S1 2.4278(14) . y
Nb1 C12 2.438(6) . ?
Nb1 C15 2.438(5) . ?
Nb1 C11 2.449(5) . ?
Nb1 Cl1 2.4988(13) . y
Nb1 Cl2 2.5162(13) . y
O1 C3 1.448(6) . y
O1 C2 1.459(6) . y
S1 C1 1.825(6) . y
S2 C4 1.818(6) . y
C1 C2 1.512(8) . y
C1 H1A 0.9900 . ?
C1 H1B 0.9900 . ?
C2 H2A 0.9900 . ?
C2 H2B 0.9900 . ?
C3 C4 1.495(8) . y
C3 H3A 0.9900 . ?
C3 H3B 0.9900 . ?
C4 H4A 0.9900 . ?
C4 H4B 0.9900 . ?
C11 C12 1.413(8) . ?
C11 C15 1.413(8) . ?
C11 C16 1.505(8) . ?
C12 C13 1.404(8) . ?
C12 H12 0.9500 . ?
C13 C14 1.408(8) . ?
C13 H13 0.9500 . ?
C14 C15 1.410(8) . ?
C14 H14 0.9500 . ?
C15 H15 0.9500 . ?
C16 H16A 0.9800 . ?
C16 H16B 0.9800 . ?
C16 H16C 0.9800 . ?

loop_
_geom_torsion_atom_site_label_1
_geom_torsion_atom_site_label_2
_geom_torsion_atom_site_label_3
_geom_torsion_atom_site_label_4
_geom_torsion
_geom_torsion_site_symmetry_1
_geom_torsion_site_symmetry_2
_geom_torsion_site_symmetry_3
_geom_torsion_site_symmetry_4
_geom_torsion_publ_flag
C13 Nb1 O1 C3 122.1(4) . . . . ?
C14 Nb1 O1 C3 -164.6(4) . . . . ?
S2 Nb1 O1 C3 19.2(3) . . . . ?
S1 Nb1 O1 C3 -162.6(3) . . . . ?
C12 Nb1 O1 C3 50.1(5) . . . . ?
C15 Nb1 O1 C3 -91.9(5) . . . . ?
C11 Nb1 O1 C3 -20.8(5) . . . . ?
Cl1 Nb1 O1 C3 -71.1(3) . . . . ?
Cl2 Nb1 O1 C3 107.3(3) . . . . ?
C13 Nb1 O1 C2 -94.6(5) . . . . ?
C14 Nb1 O1 C2 -21.4(5) . . . . ?
S2 Nb1 O1 C2 162.4(3) . . . . ?
S1 Nb1 O1 C2 -19.3(3) . . . . ?
C12 Nb1 O1 C2 -166.6(4) . . . . ?
C15 Nb1 O1 C2 51.3(5) . . . . ?
C11 Nb1 O1 C2 122.5(4) . . . . ?
Cl1 Nb1 O1 C2 72.2(3) . . . . ?
Cl2 Nb1 O1 C2 -109.4(3) . . . . ?
O1 Nb1 S1 C1 -9.6(2) . . . . ?
C13 Nb1 S1 C1 142.0(2) . . . . ?
C14 Nb1 S1 C1 169.4(2) . . . . ?
S2 Nb1 S1 C1 -5.4(2) . . . . ?
C12 Nb1 S1 C1 151.0(3) . . . . ?
C15 Nb1 S1 C1 -161.9(2) . . . . ?
C11 Nb1 S1 C1 -167.4(3) . . . . ?
Cl1 Nb1 S1 C1 -87.0(2) . . . . ?
Cl2 Nb1 S1 C1 67.2(2) . . . . ?
O1 Nb1 S2 C4 8.9(2) . . . . ?
C13 Nb1 S2 C4 -141.0(2) . . . . ?
C14 Nb1 S2 C4 -168.6(3) . . . . ?
S1 Nb1 S2 C4 4.7(2) . . . . ?
C12 Nb1 S2 C4 -156.0(2) . . . . ?
C15 Nb1 S2 C4 159.3(2) . . . . ?
C11 Nb1 S2 C4 169.7(2) . . . . ?
Cl1 Nb1 S2 C4 86.53(19) . . . . ?
Cl2 Nb1 S2 C4 -68.35(18) . . . . ?
Nb1 S1 C1 C2 37.1(4) . . . . ?
C3 O1 C2 C1 -166.9(4) . . . . ?
Nb1 O1 C2 C1 47.1(5) . . . . ?
S1 C1 C2 O1 -53.5(5) . . . . ?
C2 O1 C3 C4 167.3(4) . . . . ?
Nb1 O1 C3 C4 -46.6(5) . . . . ?
O1 C3 C4 S2 52.3(5) . . . . ?
Nb1 S2 C4 C3 -35.6(4) . . . . ?
O1 Nb1 C11 C12 122.3(4) . . . . ?
C13 Nb1 C11 C12 -36.8(3) . . . . ?
C14 Nb1 C11 C12 -77.9(4) . . . . ?
S2 Nb1 C11 C12 82.7(3) . . . . ?
S1 Nb1 C11 C12 -105.0(4) . . . . ?
C15 Nb1 C11 C12 -115.0(5) . . . . ?
Cl1 Nb1 C11 C12 171.5(4) . . . . ?
Cl2 Nb1 C11 C12 4.6(4) . . . . ?
O1 Nb1 C11 C15 -122.7(4) . . . . ?
C13 Nb1 C11 C15 78.2(4) . . . . ?
C14 Nb1 C11 C15 37.1(3) . . . . ?
S2 Nb1 C11 C15 -162.3(3) . . . . ?
S1 Nb1 C11 C15 10.0(4) . . . . ?
C12 Nb1 C11 C15 115.0(5) . . . . ?
Cl1 Nb1 C11 C15 -73.5(3) . . . . ?
Cl2 Nb1 C11 C15 119.6(3) . . . . ?
O1 Nb1 C11 C16 -0.5(8) . . . . ?
C13 Nb1 C11 C16 -159.7(6) . . . . ?
C14 Nb1 C11 C16 159.2(6) . . . . ?
S2 Nb1 C11 C16 -40.2(5) . . . . ?
S1 Nb1 C11 C16 132.2(5) . . . . ?
C12 Nb1 C11 C16 -122.8(7) . . . . ?
C15 Nb1 C11 C16 122.1(7) . . . . ?
Cl1 Nb1 C11 C16 48.6(5) . . . . ?
Cl2 Nb1 C11 C16 -118.3(5) . . . . ?
C15 C11 C12 C13 -1.0(7) . . . . ?
C16 C11 C12 C13 -175.6(5) . . . . ?
Nb1 C11 C12 C13 64.1(4) . . . . ?
C15 C11 C12 Nb1 -65.0(4) . . . . ?
C16 C11 C12 Nb1 120.3(6) . . . . ?
O1 Nb1 C12 C13 122.7(4) . . . . ?
C14 Nb1 C12 C13 -37.7(3) . . . . ?
S2 Nb1 C12 C13 153.7(3) . . . . ?
S1 Nb1 C12 C13 -16.4(4) . . . . ?
C15 Nb1 C12 C13 -78.8(4) . . . . ?
C11 Nb1 C12 C13 -116.2(5) . . . . ?
Cl1 Nb1 C12 C13 -125.6(3) . . . . ?
Cl2 Nb1 C12 C13 67.7(3) . . . . ?
O1 Nb1 C12 C11 -121.1(4) . . . . ?
C13 Nb1 C12 C11 116.2(5) . . . . ?
C14 Nb1 C12 C11 78.5(4) . . . . ?
S2 Nb1 C12 C11 -90.1(3) . . . . ?
S1 Nb1 C12 C11 99.9(4) . . . . ?
C15 Nb1 C12 C11 37.4(3) . . . . ?
Cl1 Nb1 C12 C11 -9.4(4) . . . . ?
Cl2 Nb1 C12 C11 -176.0(3) . . . . ?
C11 C12 C13 C14 1.2(7) . . . . ?
Nb1 C12 C13 C14 66.3(4) . . . . ?
C11 C12 C13 Nb1 -65.1(4) . . . . ?
O1 Nb1 C13 C12 -121.9(4) . . . . ?
C14 Nb1 C13 C12 114.8(5) . . . . ?
S2 Nb1 C13 C12 -26.9(3) . . . . ?
S1 Nb1 C13 C12 166.9(3) . . . . ?
C15 Nb1 C13 C12 77.5(4) . . . . ?
C11 Nb1 C13 C12 36.7(3) . . . . ?
Cl1 Nb1 C13 C12 75.3(4) . . . . ?
Cl2 Nb1 C13 C12 -107.0(3) . . . . ?
O1 Nb1 C13 C14 123.3(4) . . . . ?
S2 Nb1 C13 C14 -141.7(3) . . . . ?
S1 Nb1 C13 C14 52.1(3) . . . . ?
C12 Nb1 C13 C14 -114.8(5) . . . . ?
C15 Nb1 C13 C14 -37.3(3) . . . . ?
C11 Nb1 C13 C14 -78.0(4) . . . . ?
Cl1 Nb1 C13 C14 -39.5(4) . . . . ?
Cl2 Nb1 C13 C14 138.2(3) . . . . ?
C12 C13 C14 C15 -1.0(6) . . . . ?
Nb1 C13 C14 C15 65.9(4) . . . . ?
C12 C13 C14 Nb1 -66.8(4) . . . . ?
O1 Nb1 C14 C13 -122.6(4) . . . . ?
S2 Nb1 C14 C13 52.4(4) . . . . ?
S1 Nb1 C14 C13 -124.7(3) . . . . ?
C12 Nb1 C14 C13 37.5(3) . . . . ?
C15 Nb1 C14 C13 115.3(5) . . . . ?
C11 Nb1 C14 C13 78.3(4) . . . . ?
Cl1 Nb1 C14 C13 150.5(3) . . . . ?
Cl2 Nb1 C14 C13 -40.9(3) . . . . ?
O1 Nb1 C14 C15 122.2(4) . . . . ?
C13 Nb1 C14 C15 -115.3(5) . . . . ?
S2 Nb1 C14 C15 -62.9(4) . . . . ?
S1 Nb1 C14 C15 120.1(3) . . . . ?
C12 Nb1 C14 C15 -77.8(4) . . . . ?
C11 Nb1 C14 C15 -37.0(3) . . . . ?
Cl1 Nb1 C14 C15 35.3(3) . . . . ?
Cl2 Nb1 C14 C15 -156.2(3) . . . . ?
C13 C14 C15 C11 0.4(6) . . . . ?
Nb1 C14 C15 C11 65.5(4) . . . . ?
C13 C14 C15 Nb1 -65.1(4) . . . . ?
C12 C11 C15 C14 0.3(6) . . . . ?
C16 C11 C15 C14 175.0(5) . . . . ?
Nb1 C11 C15 C14 -64.7(4) . . . . ?
C12 C11 C15 Nb1 65.1(4) . . . . ?
C16 C11 C15 Nb1 -120.3(6) . . . . ?
O1 Nb1 C15 C14 -123.2(4) . . . . ?
C13 Nb1 C15 C14 37.4(3) . . . . ?
S2 Nb1 C15 C14 134.5(3) . . . . ?
S1 Nb1 C15 C14 -56.0(3) . . . . ?
C12 Nb1 C15 C14 78.4(4) . . . . ?
C11 Nb1 C15 C14 115.8(5) . . . . ?
Cl1 Nb1 C15 C14 -144.3(4) . . . . ?
Cl2 Nb1 C15 C14 31.7(4) . . . . ?
O1 Nb1 C15 C11 121.0(4) . . . . ?
C13 Nb1 C15 C11 -78.4(4) . . . . ?
C14 Nb1 C15 C11 -115.8(5) . . . . ?
S2 Nb1 C15 C11 18.7(4) . . . . ?
S1 Nb1 C15 C11 -171.8(3) . . . . ?
C12 Nb1 C15 C11 -37.4(3) . . . . ?
Cl1 Nb1 C15 C11 99.9(3) . . . . ?
Cl2 Nb1 C15 C11 -84.1(4) . . . . ?
